data_7704797
loop_
_publ_author_name
'S\'anchez, Pr\'axedes'
'Hern\'andez-Ju\'arez, Mart\'in'
'Rend\'on, Nuria'
'L\'opez-Serrano, Joaqu\'in'
'Santos, Laura L.'
'\'Alvarez, Eleuterio'
'Paneque, Margarita'
'Su\'arez, Andr\'es'

_publ_section_title
;
 Hydrogenation/dehydrogenation of N-heterocycles catalyzed by ruthenium
 complexes based on multimodal proton-responsive CNN(H) pincer ligands.
;
_journal_issue 28
_journal_name_full 'Dalton transactions (Cambridge, England : 2003)'
_journal_page_first 9583
_journal_page_last 9587
_journal_paper_doi 10.1039/d0dt02326d
_journal_volume 49
_journal_year 2020
_chemical_formula_moiety 'C42 H46 N4 O P Ru, B F4, C H2 Cl2 '
_chemical_formula_sum 'C43 H48 B Cl2 F4 N4 O P Ru'
_chemical_formula_weight 926.60
_space_group_crystal_system triclinic
_space_group_IT_number 2
_space_group_name_Hall '-P 1'
_space_group_name_H-M_alt 'P -1'
_atom_sites_solution_hydrogens mixed
_audit_creation_method SHELXL-2016/6
_audit_update_record
;
2019-11-28 deposited with the CCDC.	2020-07-06 downloaded from the CCDC.
;
_cell_angle_alpha 101.8900(10)
_cell_angle_beta 99.4460(10)
_cell_angle_gamma 95.6230(10)
_cell_formula_units_Z 2
_cell_length_a 11.3501(2)
_cell_length_b 13.8331(3)
_cell_length_c 15.6821(4)
_cell_measurement_reflns_used 9791
_cell_measurement_temperature 193(2)
_cell_measurement_theta_max 30.51
_cell_measurement_theta_min 2.53
_cell_volume 2354.45(9)
_computing_cell_refinement 'Bruker SAINT'
_computing_data_collection 'Bruker APEX2'
_computing_data_reduction 'Bruker SAINT'
_computing_molecular_graphics 'Bruker SHELXTL'
_computing_publication_material 'Bruker SHELXTL'
_computing_structure_refinement 'SHELXL-2016/6 (Sheldrick, 2016)'
_computing_structure_solution 'SHELXS-97 (Sheldrick, 2008)'
_diffrn_ambient_temperature 193(2)
_diffrn_detector_area_resol_mean 8.26
_diffrn_measured_fraction_theta_full 0.999
_diffrn_measured_fraction_theta_max 0.999
_diffrn_measurement_device_type
;
 Bruker-Nonius X8kappa APEX II CCD area detector
;
_diffrn_measurement_method 'phi and omega scans with narrow frames'
_diffrn_radiation_monochromator graphite
_diffrn_radiation_source 'fine-focus sealed tube'
_diffrn_radiation_type MoK\a
_diffrn_radiation_wavelength 0.71073
_diffrn_reflns_av_R_equivalents 0.0152
_diffrn_reflns_av_unetI/netI 0.0127
_diffrn_reflns_Laue_measured_fraction_full 0.999
_diffrn_reflns_Laue_measured_fraction_max 0.999
_diffrn_reflns_limit_h_max 13
_diffrn_reflns_limit_h_min -13
_diffrn_reflns_limit_k_max 16
_diffrn_reflns_limit_k_min -16
_diffrn_reflns_limit_l_max 18
_diffrn_reflns_limit_l_min -18
_diffrn_reflns_number 33376
_diffrn_reflns_point_group_measured_fraction_full 0.999
_diffrn_reflns_point_group_measured_fraction_max 0.999
_diffrn_reflns_theta_full 25.242
_diffrn_reflns_theta_max 25.250
_diffrn_reflns_theta_min 1.790
_exptl_absorpt_coefficient_mu 0.531
_exptl_absorpt_correction_T_max 0.7461
_exptl_absorpt_correction_T_min 0.6886
_exptl_absorpt_correction_type multi-scan
_exptl_absorpt_process_details
;
program SADABS, Bruker (2001).
;
_exptl_crystal_colour colourless
_exptl_crystal_density_diffrn 1.307
_exptl_crystal_description pism
_exptl_crystal_F_000 952
_exptl_crystal_size_max 0.450
_exptl_crystal_size_mid 0.400
_exptl_crystal_size_min 0.350
_refine_diff_density_max 0.934
_refine_diff_density_min -0.677
_refine_diff_density_rms 0.072
_refine_ls_extinction_method none
_refine_ls_goodness_of_fit_ref 1.089
_refine_ls_hydrogen_treatment constr
_refine_ls_matrix_type full
_refine_ls_number_parameters 547
_refine_ls_number_reflns 8542
_refine_ls_number_restraints 85
_refine_ls_restrained_S_all 1.216
_refine_ls_R_factor_all 0.0338
_refine_ls_R_factor_gt 0.0323
_refine_ls_shift/su_max 0.002
_refine_ls_shift/su_mean 0.000
_refine_ls_structure_factor_coef Fsqd
_refine_ls_weighting_details 'w=1/[\s^2^(Fo^2^)+(0.1200P)^2^] where P=(Fo^2^+2Fc^2^)/3'
_refine_ls_weighting_scheme calc
_refine_ls_wR_factor_gt 0.1319
_refine_ls_wR_factor_ref 0.1358
_reflns_Friedel_coverage 0.000
_reflns_number_gt 8172
_reflns_number_total 8542
_reflns_threshold_expression 'I > 2\s(I)'
_cod_data_source_file d0dt02326d3.cif
_cod_data_source_block 4a
_cod_depositor_comments 'Adding full bibliography for 7704797--7704798.cif.'
_cod_database_code 7704797
_shelx_shelxl_version_number 2016/6
_shelx_space_group_comment
; 
The symmetry employed for this shelxl refinement is uniquely defined 
by the following loop, which should always be used as a source of 
symmetry information in preference to the above space-group names. 
They are only intended as comments. 
;
_shelx_estimated_absorpt_t_min 0.796
_shelx_estimated_absorpt_t_max 0.836

loop_
_space_group_symop_operation_xyz
'x, y, z'
'-x, -y, -z'

loop_
_atom_site_label
_atom_site_type_symbol
_atom_site_fract_x
_atom_site_fract_y
_atom_site_fract_z
_atom_site_U_iso_or_equiv
_atom_site_adp_type
_atom_site_occupancy
_atom_site_site_symmetry_order
_atom_site_calc_flag
_atom_site_refinement_flags_posn
_atom_site_refinement_flags_adp
_atom_site_refinement_flags_occupancy
_atom_site_disorder_assembly
_atom_site_disorder_group
Ru1 Ru 0.59337(2) 0.73932(2) 0.31862(2) 0.01758(10) Uani 1 1 d D . . . .
H1RU H 0.593084 0.725912 0.417469 0.021 Uiso 1 1 d DR U . . .
P1 P 0.62287(4) 0.77563(4) 0.17547(3) 0.02110(14) Uani 1 1 d . . . . .
O1 O 0.60111(15) 0.51979(11) 0.26248(13) 0.0384(4) Uani 1 1 d . . . . .
N1 N 0.32344(15) 0.65056(12) 0.29709(12) 0.0228(4) Uani 1 1 d . . . . .
N2 N 0.35012(16) 0.80526(13) 0.29469(12) 0.0229(4) Uani 1 1 d . . . . .
N3 N 0.59624(17) 0.89355(13) 0.37718(12) 0.0244(4) Uani 1 1 d . . . . .
N4 N 0.79111(15) 0.78696(13) 0.38155(11) 0.0227(4) Uani 1 1 d . . . . .
H4N H 0.827472 0.818104 0.338048 0.027 Uiso 1 1 calc R U . . .
C1 C 0.41163(17) 0.72651(14) 0.29899(12) 0.0196(4) Uani 1 1 d . . . . .
C2 C 0.22658(19) 0.77971(17) 0.28836(15) 0.0289(5) Uani 1 1 d . . . . .
H2 H 0.166230 0.822383 0.284145 0.035 Uiso 1 1 calc R U . . .
C3 C 0.21020(19) 0.68256(17) 0.28942(16) 0.0317(5) Uani 1 1 d . . . . .
H3 H 0.135428 0.642992 0.285650 0.038 Uiso 1 1 calc R U . . .
C4 C 0.33787(16) 0.55091(14) 0.30737(14) 0.0231(4) Uani 1 1 d . . . . .
C5 C 0.32461(18) 0.47450(16) 0.23167(15) 0.0269(4) Uani 1 1 d . . . . .
C6 C 0.3351(2) 0.37844(16) 0.24407(16) 0.0313(5) Uani 1 1 d . . . . .
H6 H 0.325889 0.324975 0.193503 0.038 Uiso 1 1 calc R U . . .
C7 C 0.3589(2) 0.35846(17) 0.32862(17) 0.0332(5) Uani 1 1 d . . . . .
C8 C 0.3679(2) 0.43692(17) 0.40168(16) 0.0318(5) Uani 1 1 d . . . . .
H8 H 0.382803 0.424183 0.459474 0.038 Uiso 1 1 calc R U . . .
C9 C 0.35568(18) 0.53419(16) 0.39268(14) 0.0274(4) Uani 1 1 d . . . . .
C10 C 0.3006(2) 0.49256(19) 0.14029(16) 0.0405(6) Uani 1 1 d . . . . .
H10A H 0.242648 0.540350 0.137245 0.061 Uiso 1 1 calc R U . . .
H10B H 0.267411 0.429596 0.097686 0.061 Uiso 1 1 calc R U . . .
H10C H 0.376099 0.519617 0.125868 0.061 Uiso 1 1 calc R U . . .
C11 C 0.3721(3) 0.2548(2) 0.3392(2) 0.0499(7) Uani 1 1 d . . . . .
H11A H 0.396444 0.255577 0.402319 0.075 Uiso 1 1 calc R U . . .
H11B H 0.433654 0.229127 0.306952 0.075 Uiso 1 1 calc R U . . .
H11C H 0.294944 0.211721 0.315369 0.075 Uiso 1 1 calc R U . . .
C12 C 0.3587(2) 0.61583(19) 0.47330(16) 0.0378(5) Uani 1 1 d . . . . .
H12A H 0.428596 0.666311 0.480281 0.057 Uiso 1 1 calc R U . . .
H12B H 0.364827 0.587644 0.526045 0.057 Uiso 1 1 calc R U . . .
H12C H 0.284656 0.646687 0.466065 0.057 Uiso 1 1 calc R U . . .
C13 C 0.40336(19) 0.90259(15) 0.28693(15) 0.0281(5) Uani 1 1 d . . . . .
H13A H 0.340792 0.947679 0.287645 0.034 Uiso 1 1 calc R U . . .
H13B H 0.429181 0.895164 0.228878 0.034 Uiso 1 1 calc R U . . .
C14 C 0.5086(2) 0.94979(15) 0.35834(15) 0.0280(5) Uani 1 1 d . . . . .
C15 C 0.5170(2) 1.04791(17) 0.40245(18) 0.0383(6) Uani 1 1 d . . . . .
H15 H 0.452522 1.085100 0.390885 0.046 Uiso 1 1 calc R U . . .
C16 C 0.6198(3) 1.09184(18) 0.46349(18) 0.0427(6) Uani 1 1 d . . . . .
H16 H 0.627411 1.159878 0.493452 0.051 Uiso 1 1 calc R U . . .
C17 C 0.7112(2) 1.03603(17) 0.48054(17) 0.0384(5) Uani 1 1 d . . . . .
H17 H 0.783224 1.065376 0.521570 0.046 Uiso 1 1 calc R U . . .
C18 C 0.69663(19) 0.93623(16) 0.43695(14) 0.0273(4) Uani 1 1 d . . . . .
C19 C 0.78961(19) 0.87010(16) 0.45726(15) 0.0291(5) Uani 1 1 d . . . . .
H19A H 0.870174 0.910683 0.474827 0.035 Uiso 1 1 calc R U . . .
H19B H 0.773584 0.842459 0.508297 0.035 Uiso 1 1 calc R U . . .
C20 C 0.87740(18) 0.71609(16) 0.40879(14) 0.0252(4) Uani 1 1 d . . . . .
C21 C 1.00109(19) 0.77492(19) 0.45690(16) 0.0357(5) Uani 1 1 d . . . . .
H21A H 1.025994 0.823558 0.423640 0.054 Uiso 1 1 calc R U . . .
H21B H 1.060868 0.728701 0.460875 0.054 Uiso 1 1 calc R U . . .
H21C H 0.995034 0.809874 0.516758 0.054 Uiso 1 1 calc R U . . .
C22 C 0.8258(2) 0.65486(18) 0.46809(16) 0.0341(5) Uani 1 1 d . . . . .
H22A H 0.815062 0.699626 0.522624 0.051 Uiso 1 1 calc R U . . .
H22B H 0.881476 0.608432 0.483114 0.051 Uiso 1 1 calc R U . . .
H22C H 0.747711 0.617211 0.436596 0.051 Uiso 1 1 calc R U . . .
C23 C 0.8951(2) 0.64634(17) 0.32388(15) 0.0302(5) Uani 1 1 d . . . . .
H23A H 0.818067 0.605892 0.293704 0.045 Uiso 1 1 calc R U . . .
H23B H 0.954201 0.602510 0.338948 0.045 Uiso 1 1 calc R U . . .
H23C H 0.924315 0.685939 0.284583 0.045 Uiso 1 1 calc R U . . .
C24 C 0.64550(19) 0.90982(15) 0.17617(14) 0.0252(4) Uani 1 1 d . . . . .
C25 C 0.7361(2) 0.97261(16) 0.24024(15) 0.0307(5) Uani 1 1 d . . . . .
H25 H 0.789706 0.945032 0.278844 0.037 Uiso 1 1 calc R U . . .
C26 C 0.7483(2) 1.07440(18) 0.24797(18) 0.0403(6) Uani 1 1 d . . . . .
H26 H 0.811219 1.116128 0.291222 0.048 Uiso 1 1 calc R U . . .
C27 C 0.6708(3) 1.1161(2) 0.1941(2) 0.0526(7) Uani 1 1 d . . . . .
H27 H 0.678834 1.186352 0.200566 0.063 Uiso 1 1 calc R U . . .
C28 C 0.5795(3) 1.0539(2) 0.12919(19) 0.0497(7) Uani 1 1 d . . . . .
H28 H 0.525458 1.081989 0.091301 0.060 Uiso 1 1 calc R U . . .
C29 C 0.5682(2) 0.95209(18) 0.12043(16) 0.0359(5) Uani 1 1 d . . . . .
H29 H 0.506955 0.910267 0.075804 0.043 Uiso 1 1 calc R U . . .
C30 C 0.50773(19) 0.72687(16) 0.07441(14) 0.0261(4) Uani 1 1 d . . . . .
C31 C 0.3864(2) 0.71463(17) 0.07900(15) 0.0304(5) Uani 1 1 d . . . . .
H31 H 0.362849 0.726915 0.135232 0.036 Uiso 1 1 calc R U . . .
C32 C 0.2986(2) 0.68449(19) 0.00196(16) 0.0362(5) Uani 1 1 d . . . . .
H32 H 0.215730 0.678277 0.006055 0.043 Uiso 1 1 calc R U . . .
C33 C 0.3312(2) 0.66354(18) -0.08053(15) 0.0357(5) Uani 1 1 d . . . . .
H33 H 0.271316 0.641120 -0.132848 0.043 Uiso 1 1 calc R U . . .
C34 C 0.4510(2) 0.67550(19) -0.08587(15) 0.0372(5) Uani 1 1 d . . . . .
H34 H 0.473961 0.661745 -0.142281 0.045 Uiso 1 1 calc R U . . .
C35 C 0.5396(2) 0.70770(18) -0.00921(15) 0.0316(5) Uani 1 1 d . . . . .
H35 H 0.622137 0.716633 -0.013933 0.038 Uiso 1 1 calc R U . . .
C36 C 0.75550(18) 0.72708(16) 0.13851(13) 0.0242(4) Uani 1 1 d . . . . .
C37 C 0.8604(2) 0.78779(19) 0.13611(15) 0.0317(5) Uani 1 1 d . . . . .
H37 H 0.864277 0.858256 0.152329 0.038 Uiso 1 1 calc R U . . .
C38 C 0.9584(2) 0.7462(2) 0.11035(17) 0.0396(6) Uani 1 1 d . . . . .
H38 H 1.029158 0.788162 0.108940 0.048 Uiso 1 1 calc R U . . .
C39 C 0.9541(2) 0.6435(2) 0.08658(17) 0.0399(6) Uani 1 1 d . . . . .
H39 H 1.021701 0.615013 0.069183 0.048 Uiso 1 1 calc R U . . .
C40 C 0.8507(2) 0.58310(19) 0.08840(16) 0.0360(5) Uani 1 1 d . . . . .
H40 H 0.846977 0.512677 0.071790 0.043 Uiso 1 1 calc R U . . .
C41 C 0.7520(2) 0.62467(17) 0.11439(14) 0.0285(5) Uani 1 1 d . . . . .
H41 H 0.681400 0.582360 0.115603 0.034 Uiso 1 1 calc R U . . .
C42 C 0.59574(18) 0.60476(17) 0.28254(15) 0.0250(4) Uani 1 1 d . . . . .
F1 F 0.0442(2) -0.0117(2) 0.22179(14) 0.0997(8) Uani 1 1 d . U . . .
F2 F 0.01301(18) -0.02571(19) 0.35549(16) 0.0855(7) Uani 1 1 d . U . . .
F3 F 0.19820(15) 0.03023(14) 0.33900(14) 0.0646(5) Uani 1 1 d . U . . .
F4 F 0.05231(19) 0.12489(15) 0.32769(15) 0.0740(6) Uani 1 1 d . U . . .
B1 B 0.0753(3) 0.0289(2) 0.3092(2) 0.0388(6) Uani 1 1 d . . . . .
Cl1A Cl -0.1031(5) 0.3580(4) 0.3371(3) 0.1096(10) Uani 0.5 1 d D U P A 1
Cl2A Cl 0.0049(2) 0.3997(2) 0.1941(2) 0.1049(8) Uani 0.5 1 d D U P A 1
C43A C 0.0166(7) 0.3451(8) 0.2835(5) 0.093(2) Uani 0.5 1 d D U P A 1
H43A H 0.092072 0.375660 0.325880 0.111 Uiso 0.5 1 calc R U P A 1
H43B H 0.021738 0.273287 0.262975 0.111 Uiso 0.5 1 calc R U P A 1
Cl1B Cl -0.0799(5) 0.3549(5) 0.3039(3) 0.1315(14) Uani 0.5 1 d D U P B 2
Cl2B Cl 0.0111(2) 0.3348(3) 0.1411(2) 0.1179(9) Uani 0.5 1 d D U P B 2
C43B C 0.0068(9) 0.2953(7) 0.2363(5) 0.094(2) Uani 0.5 1 d D U P B 2
H43C H 0.090180 0.303673 0.270168 0.112 Uiso 0.5 1 calc R U P B 2
H43D H -0.023720 0.223144 0.220528 0.112 Uiso 0.5 1 calc R U P B 2

loop_
_atom_site_aniso_label
_atom_site_aniso_U_11
_atom_site_aniso_U_22
_atom_site_aniso_U_33
_atom_site_aniso_U_23
_atom_site_aniso_U_13
_atom_site_aniso_U_12
Ru1 0.01520(14) 0.01523(14) 0.02291(14) 0.00417(9) 0.00505(9) 0.00284(8)
P1 0.0188(3) 0.0212(3) 0.0232(3) 0.0056(2) 0.0036(2) 0.0013(2)
O1 0.0270(8) 0.0188(8) 0.0674(12) 0.0006(7) 0.0140(8) 0.0046(6)
N1 0.0177(8) 0.0211(8) 0.0311(9) 0.0068(7) 0.0071(7) 0.0043(6)
N2 0.0183(9) 0.0219(9) 0.0303(9) 0.0060(7) 0.0069(7) 0.0071(7)
N3 0.0253(9) 0.0218(9) 0.0276(9) 0.0046(7) 0.0105(7) 0.0029(7)
N4 0.0211(9) 0.0230(9) 0.0246(9) 0.0069(7) 0.0047(7) 0.0020(7)
C1 0.0201(9) 0.0202(10) 0.0199(9) 0.0052(7) 0.0061(8) 0.0046(7)
C2 0.0183(10) 0.0311(12) 0.0402(12) 0.0113(9) 0.0075(9) 0.0069(8)
C3 0.0162(10) 0.0323(12) 0.0491(13) 0.0105(10) 0.0091(9) 0.0070(8)
C4 0.0143(9) 0.0189(10) 0.0370(11) 0.0079(8) 0.0064(8) 0.0002(7)
C5 0.0194(10) 0.0260(11) 0.0343(11) 0.0057(9) 0.0052(8) 0.0003(8)
C6 0.0278(11) 0.0208(10) 0.0416(12) 0.0015(9) 0.0062(9) -0.0016(8)
C7 0.0267(11) 0.0255(11) 0.0489(13) 0.0120(10) 0.0092(10) 0.0006(9)
C8 0.0316(12) 0.0296(12) 0.0383(12) 0.0147(10) 0.0096(10) 0.0041(9)
C9 0.0218(10) 0.0286(11) 0.0340(11) 0.0094(9) 0.0097(9) 0.0020(8)
C10 0.0518(15) 0.0355(13) 0.0320(12) 0.0057(10) 0.0046(11) 0.0045(11)
C11 0.0612(18) 0.0268(13) 0.0621(18) 0.0132(12) 0.0087(14) 0.0062(12)
C12 0.0454(14) 0.0360(13) 0.0354(13) 0.0075(10) 0.0143(11) 0.0112(11)
C13 0.0289(11) 0.0218(10) 0.0398(12) 0.0138(9) 0.0114(9) 0.0104(8)
C14 0.0330(12) 0.0195(10) 0.0369(11) 0.0112(9) 0.0137(10) 0.0071(9)
C15 0.0430(14) 0.0196(11) 0.0554(15) 0.0102(10) 0.0138(12) 0.0081(10)
C16 0.0535(16) 0.0180(11) 0.0531(16) 0.0020(10) 0.0090(13) 0.0035(11)
C17 0.0425(14) 0.0233(11) 0.0431(13) -0.0004(10) 0.0061(11) -0.0052(9)
C18 0.0261(10) 0.0232(10) 0.0327(11) 0.0049(8) 0.0095(9) 0.0006(8)
C19 0.0247(11) 0.0268(11) 0.0308(11) -0.0006(9) 0.0025(9) -0.0002(8)
C20 0.0179(10) 0.0301(11) 0.0290(10) 0.0086(9) 0.0045(8) 0.0055(8)
C21 0.0203(11) 0.0462(14) 0.0380(12) 0.0081(11) -0.0010(9) 0.0055(10)
C22 0.0323(12) 0.0377(13) 0.0379(12) 0.0174(10) 0.0099(10) 0.0074(10)
C23 0.0222(10) 0.0363(12) 0.0331(11) 0.0066(9) 0.0061(9) 0.0097(9)
C24 0.0275(10) 0.0242(10) 0.0252(10) 0.0084(8) 0.0075(8) 0.0007(8)
C25 0.0274(11) 0.0291(11) 0.0361(12) 0.0118(9) 0.0051(9) -0.0013(9)
C26 0.0418(14) 0.0276(12) 0.0480(14) 0.0102(11) 0.0027(11) -0.0054(10)
C27 0.0656(19) 0.0276(13) 0.0657(18) 0.0212(13) 0.0045(15) 0.0021(12)
C28 0.0582(18) 0.0382(14) 0.0536(16) 0.0245(13) -0.0039(14) 0.0051(13)
C29 0.0366(13) 0.0345(13) 0.0380(13) 0.0154(10) 0.0036(10) 0.0018(10)
C30 0.0240(11) 0.0255(11) 0.0264(10) 0.0061(8) -0.0007(9) 0.0010(8)
C31 0.0248(11) 0.0368(12) 0.0287(11) 0.0083(9) 0.0039(9) 0.0001(9)
C32 0.0228(11) 0.0452(14) 0.0375(12) 0.0119(11) -0.0006(9) -0.0045(9)
C33 0.0334(12) 0.0366(12) 0.0309(11) 0.0081(10) -0.0078(9) -0.0025(10)
C34 0.0373(13) 0.0454(14) 0.0263(11) 0.0053(10) 0.0026(10) 0.0055(10)
C35 0.0248(11) 0.0403(13) 0.0277(11) 0.0028(10) 0.0059(9) 0.0036(9)
C36 0.0209(10) 0.0322(11) 0.0194(9) 0.0073(8) 0.0024(8) 0.0032(8)
C37 0.0270(11) 0.0373(12) 0.0325(11) 0.0110(9) 0.0081(9) 0.0020(9)
C38 0.0243(12) 0.0536(15) 0.0416(13) 0.0111(12) 0.0101(10) 0.0014(10)
C39 0.0289(12) 0.0532(15) 0.0396(13) 0.0072(11) 0.0117(10) 0.0126(11)
C40 0.0377(13) 0.0407(14) 0.0296(11) 0.0036(10) 0.0072(10) 0.0140(11)
C41 0.0244(10) 0.0318(12) 0.0278(11) 0.0030(9) 0.0056(9) 0.0034(9)
C42 0.0141(9) 0.0254(11) 0.0348(11) 0.0052(9) 0.0058(8) 0.0012(8)
F1 0.0976(16) 0.1151(18) 0.0554(12) -0.0253(12) 0.0153(11) -0.0409(14)
F2 0.0584(11) 0.1081(16) 0.1011(16) 0.0647(14) 0.0071(11) -0.0096(11)
F3 0.0385(9) 0.0605(11) 0.0933(13) 0.0082(10) 0.0126(9) 0.0182(8)
F4 0.0733(12) 0.0532(11) 0.0938(14) 0.0149(10) 0.0005(10) 0.0301(9)
B1 0.0360(15) 0.0327(14) 0.0462(16) 0.0043(12) 0.0088(12) 0.0053(11)
Cl1A 0.119(2) 0.0870(15) 0.125(2) 0.0450(18) 0.0044(18) 0.0110(15)
Cl2A 0.0600(11) 0.1133(18) 0.147(2) 0.0694(16) -0.0066(13) 0.0008(12)
C43A 0.080(3) 0.099(4) 0.103(4) 0.034(3) 0.007(3) 0.020(3)
Cl1B 0.128(2) 0.119(2) 0.139(3) 0.028(2) 0.003(2) 0.0156(18)
Cl2B 0.0689(13) 0.153(2) 0.132(2) 0.0638(18) -0.0119(14) -0.0009(15)
C43B 0.089(4) 0.091(4) 0.107(4) 0.037(3) 0.010(3) 0.020(3)

loop_
_atom_type_symbol
_atom_type_description
_atom_type_scat_dispersion_real
_atom_type_scat_dispersion_imag
_atom_type_scat_source
C C 0.0033 0.0016 'International Tables Vol C Tables 4.2.6.8 and 6.1.1.4'
H H 0.0000 0.0000 'International Tables Vol C Tables 4.2.6.8 and 6.1.1.4'
B B 0.0013 0.0007 'International Tables Vol C Tables 4.2.6.8 and 6.1.1.4'
N N 0.0061 0.0033 'International Tables Vol C Tables 4.2.6.8 and 6.1.1.4'
O O 0.0106 0.0060 'International Tables Vol C Tables 4.2.6.8 and 6.1.1.4'
F F 0.0171 0.0103 'International Tables Vol C Tables 4.2.6.8 and 6.1.1.4'
P P 0.1023 0.0942 'International Tables Vol C Tables 4.2.6.8 and 6.1.1.4'
Cl Cl 0.1484 0.1585 'International Tables Vol C Tables 4.2.6.8 and 6.1.1.4'
Ru Ru -1.2594 0.8363 'International Tables Vol C Tables 4.2.6.8 and 6.1.1.4'

loop_
_geom_angle_atom_site_label_1
_geom_angle_atom_site_label_2
_geom_angle_atom_site_label_3
_geom_angle
_geom_angle_site_symmetry_1
_geom_angle_site_symmetry_3
_geom_angle_publ_flag
C42 Ru1 C1 93.96(8) . . ?
C42 Ru1 N3 172.84(8) . . ?
C1 Ru1 N3 87.54(7) . . ?
C42 Ru1 N4 99.08(8) . . ?
C1 Ru1 N4 161.58(7) . . ?
N3 Ru1 N4 77.97(7) . . ?
C42 Ru1 P1 94.53(7) . . ?
C1 Ru1 P1 98.95(5) . . ?
N3 Ru1 P1 92.15(5) . . ?
N4 Ru1 P1 92.96(4) . . ?
C42 Ru1 H1RU 89.3 . . ?
C1 Ru1 H1RU 88.3 . . ?
N3 Ru1 H1RU 83.7 . . ?
N4 Ru1 H1RU 78.9 . . ?
P1 Ru1 H1RU 171.5 . . ?
C36 P1 C30 100.49(10) . . ?
C36 P1 C24 105.00(10) . . ?
C30 P1 C24 101.44(10) . . ?
C36 P1 Ru1 112.74(6) . . ?
C30 P1 Ru1 120.85(7) . . ?
C24 P1 Ru1 114.27(7) . . ?
C1 N1 C3 111.06(17) . . ?
C1 N1 C4 127.93(16) . . ?
C3 N1 C4 120.88(17) . . ?
C1 N2 C2 112.25(17) . . ?
C1 N2 C13 124.45(17) . . ?
C2 N2 C13 122.93(17) . . ?
C18 N3 C14 119.09(19) . . ?
C18 N3 Ru1 115.01(14) . . ?
C14 N3 Ru1 125.89(15) . . ?
C19 N4 C20 110.80(16) . . ?
C19 N4 Ru1 103.98(12) . . ?
C20 N4 Ru1 124.28(12) . . ?
C19 N4 H4N 105.4 . . ?
C20 N4 H4N 105.4 . . ?
Ru1 N4 H4N 105.4 . . ?
N2 C1 N1 103.40(16) . . ?
N2 C1 Ru1 122.79(14) . . ?
N1 C1 Ru1 133.41(14) . . ?
C3 C2 N2 106.05(18) . . ?
C3 C2 H2 127.0 . . ?
N2 C2 H2 127.0 . . ?
C2 C3 N1 107.22(19) . . ?
C2 C3 H3 126.4 . . ?
N1 C3 H3 126.4 . . ?
C9 C4 C5 122.80(19) . . ?
C9 C4 N1 118.12(19) . . ?
C5 C4 N1 118.91(18) . . ?
C4 C5 C6 117.4(2) . . ?
C4 C5 C10 122.43(19) . . ?
C6 C5 C10 120.2(2) . . ?
C7 C6 C5 122.0(2) . . ?
C7 C6 H6 119.0 . . ?
C5 C6 H6 119.0 . . ?
C8 C7 C6 118.2(2) . . ?
C8 C7 C11 121.4(2) . . ?
C6 C7 C11 120.5(2) . . ?
C7 C8 C9 121.9(2) . . ?
C7 C8 H8 119.0 . . ?
C9 C8 H8 119.0 . . ?
C4 C9 C8 117.6(2) . . ?
C4 C9 C12 122.22(19) . . ?
C8 C9 C12 120.2(2) . . ?
C5 C10 H10A 109.5 . . ?
C5 C10 H10B 109.5 . . ?
H10A C10 H10B 109.5 . . ?
C5 C10 H10C 109.5 . . ?
H10A C10 H10C 109.5 . . ?
H10B C10 H10C 109.5 . . ?
C7 C11 H11A 109.5 . . ?
C7 C11 H11B 109.5 . . ?
H11A C11 H11B 109.5 . . ?
C7 C11 H11C 109.5 . . ?
H11A C11 H11C 109.5 . . ?
H11B C11 H11C 109.5 . . ?
C9 C12 H12A 109.5 . . ?
C9 C12 H12B 109.5 . . ?
H12A C12 H12B 109.5 . . ?
C9 C12 H12C 109.5 . . ?
H12A C12 H12C 109.5 . . ?
H12B C12 H12C 109.5 . . ?
N2 C13 C14 114.13(17) . . ?
N2 C13 H13A 108.7 . . ?
C14 C13 H13A 108.7 . . ?
N2 C13 H13B 108.7 . . ?
C14 C13 H13B 108.7 . . ?
H13A C13 H13B 107.6 . . ?
N3 C14 C15 121.4(2) . . ?
N3 C14 C13 117.74(18) . . ?
C15 C14 C13 120.9(2) . . ?
C14 C15 C16 119.6(2) . . ?
C14 C15 H15 120.2 . . ?
C16 C15 H15 120.2 . . ?
C17 C16 C15 119.3(2) . . ?
C17 C16 H16 120.4 . . ?
C15 C16 H16 120.4 . . ?
C16 C17 C18 119.1(2) . . ?
C16 C17 H17 120.4 . . ?
C18 C17 H17 120.4 . . ?
N3 C18 C17 121.5(2) . . ?
N3 C18 C19 117.01(18) . . ?
C17 C18 C19 121.5(2) . . ?
N4 C19 C18 113.09(18) . . ?
N4 C19 H19A 109.0 . . ?
C18 C19 H19A 109.0 . . ?
N4 C19 H19B 109.0 . . ?
C18 C19 H19B 109.0 . . ?
H19A C19 H19B 107.8 . . ?
N4 C20 C22 110.96(16) . . ?
N4 C20 C23 107.49(16) . . ?
C22 C20 C23 109.60(18) . . ?
N4 C20 C21 110.34(17) . . ?
C22 C20 C21 110.19(18) . . ?
C23 C20 C21 108.18(17) . . ?
C20 C21 H21A 109.5 . . ?
C20 C21 H21B 109.5 . . ?
H21A C21 H21B 109.5 . . ?
C20 C21 H21C 109.5 . . ?
H21A C21 H21C 109.5 . . ?
H21B C21 H21C 109.5 . . ?
C20 C22 H22A 109.5 . . ?
C20 C22 H22B 109.5 . . ?
H22A C22 H22B 109.5 . . ?
C20 C22 H22C 109.5 . . ?
H22A C22 H22C 109.5 . . ?
H22B C22 H22C 109.5 . . ?
C20 C23 H23A 109.5 . . ?
C20 C23 H23B 109.5 . . ?
H23A C23 H23B 109.5 . . ?
C20 C23 H23C 109.5 . . ?
H23A C23 H23C 109.5 . . ?
H23B C23 H23C 109.5 . . ?
C29 C24 C25 118.6(2) . . ?
C29 C24 P1 122.15(17) . . ?
C25 C24 P1 118.97(16) . . ?
C26 C25 C24 120.5(2) . . ?
C26 C25 H25 119.7 . . ?
C24 C25 H25 119.7 . . ?
C27 C26 C25 120.8(2) . . ?
C27 C26 H26 119.6 . . ?
C25 C26 H26 119.6 . . ?
C26 C27 C28 119.3(2) . . ?
C26 C27 H27 120.4 . . ?
C28 C27 H27 120.4 . . ?
C29 C28 C27 120.0(2) . . ?
C29 C28 H28 120.0 . . ?
C27 C28 H28 120.0 . . ?
C28 C29 C24 120.8(2) . . ?
C28 C29 H29 119.6 . . ?
C24 C29 H29 119.6 . . ?
C31 C30 C35 118.3(2) . . ?
C31 C30 P1 120.64(17) . . ?
C35 C30 P1 120.88(17) . . ?
C30 C31 C32 120.7(2) . . ?
C30 C31 H31 119.7 . . ?
C32 C31 H31 119.7 . . ?
C33 C32 C31 120.5(2) . . ?
C33 C32 H32 119.7 . . ?
C31 C32 H32 119.7 . . ?
C34 C33 C32 119.3(2) . . ?
C34 C33 H33 120.4 . . ?
C32 C33 H33 120.4 . . ?
C33 C34 C35 120.6(2) . . ?
C33 C34 H34 119.7 . . ?
C35 C34 H34 119.7 . . ?
C30 C35 C34 120.5(2) . . ?
C30 C35 H35 119.8 . . ?
C34 C35 H35 119.8 . . ?
C41 C36 C37 118.60(19) . . ?
C41 C36 P1 117.78(15) . . ?
C37 C36 P1 123.60(17) . . ?
C38 C37 C36 120.6(2) . . ?
C38 C37 H37 119.7 . . ?
C36 C37 H37 119.7 . . ?
C37 C38 C39 120.4(2) . . ?
C37 C38 H38 119.8 . . ?
C39 C38 H38 119.8 . . ?
C40 C39 C38 119.4(2) . . ?
C40 C39 H39 120.3 . . ?
C38 C39 H39 120.3 . . ?
C39 C40 C41 120.4(2) . . ?
C39 C40 H40 119.8 . . ?
C41 C40 H40 119.8 . . ?
C36 C41 C40 120.7(2) . . ?
C36 C41 H41 119.7 . . ?
C40 C41 H41 119.7 . . ?
O1 C42 Ru1 177.2(2) . . ?
F1 B1 F4 110.9(3) . . ?
F1 B1 F2 110.0(3) . . ?
F4 B1 F2 109.5(2) . . ?
F1 B1 F3 110.8(2) . . ?
F4 B1 F3 107.2(2) . . ?
F2 B1 F3 108.2(2) . . ?
Cl2A C43A Cl1A 112.6(4) . . ?
Cl2A C43A H43A 109.1 . . ?
Cl1A C43A H43A 109.1 . . ?
Cl2A C43A H43B 109.1 . . ?
Cl1A C43A H43B 109.1 . . ?
H43A C43A H43B 107.8 . . ?
Cl2B C43B Cl1B 115.5(4) . . ?
Cl2B C43B H43C 108.4 . . ?
Cl1B C43B H43C 108.4 . . ?
Cl2B C43B H43D 108.4 . . ?
Cl1B C43B H43D 108.4 . . ?
H43C C43B H43D 107.5 . . ?

loop_
_geom_bond_atom_site_label_1
_geom_bond_atom_site_label_2
_geom_bond_distance
_geom_bond_site_symmetry_2
_geom_bond_publ_flag
Ru1 C42 1.835(2) . ?
Ru1 C1 2.0196(19) . ?
Ru1 N3 2.1367(18) . ?
Ru1 N4 2.2716(17) . ?
Ru1 P1 2.4662(5) . ?
Ru1 H1RU 1.5992 . ?
P1 C36 1.838(2) . ?
P1 C30 1.839(2) . ?
P1 C24 1.846(2) . ?
O1 C42 1.163(3) . ?
N1 C1 1.370(3) . ?
N1 C3 1.395(3) . ?
N1 C4 1.442(2) . ?
N2 C1 1.357(3) . ?
N2 C2 1.394(3) . ?
N2 C13 1.458(3) . ?
N3 C18 1.347(3) . ?
N3 C14 1.354(3) . ?
N4 C19 1.477(3) . ?
N4 C20 1.525(3) . ?
N4 H4N 1.0000 . ?
C2 C3 1.342(3) . ?
C2 H2 0.9500 . ?
C3 H3 0.9500 . ?
C4 C9 1.390(3) . ?
C4 C5 1.394(3) . ?
C5 C6 1.396(3) . ?
C5 C10 1.491(3) . ?
C6 C7 1.398(3) . ?
C6 H6 0.9500 . ?
C7 C8 1.389(3) . ?
C7 C11 1.497(3) . ?
C8 C9 1.399(3) . ?
C8 H8 0.9500 . ?
C9 C12 1.505(3) . ?
C10 H10A 0.9800 . ?
C10 H10B 0.9800 . ?
C10 H10C 0.9800 . ?
C11 H11A 0.9800 . ?
C11 H11B 0.9800 . ?
C11 H11C 0.9800 . ?
C12 H12A 0.9800 . ?
C12 H12B 0.9800 . ?
C12 H12C 0.9800 . ?
C13 C14 1.488(3) . ?
C13 H13A 0.9900 . ?
C13 H13B 0.9900 . ?
C14 C15 1.377(3) . ?
C15 C16 1.379(4) . ?
C15 H15 0.9500 . ?
C16 C17 1.376(4) . ?
C16 H16 0.9500 . ?
C17 C18 1.389(3) . ?
C17 H17 0.9500 . ?
C18 C19 1.500(3) . ?
C19 H19A 0.9900 . ?
C19 H19B 0.9900 . ?
C20 C22 1.527(3) . ?
C20 C23 1.530(3) . ?
C20 C21 1.542(3) . ?
C21 H21A 0.9800 . ?
C21 H21B 0.9800 . ?
C21 H21C 0.9800 . ?
C22 H22A 0.9800 . ?
C22 H22B 0.9800 . ?
C22 H22C 0.9800 . ?
C23 H23A 0.9800 . ?
C23 H23B 0.9800 . ?
C23 H23C 0.9800 . ?
C24 C29 1.391(3) . ?
C24 C25 1.395(3) . ?
C25 C26 1.379(3) . ?
C25 H25 0.9500 . ?
C26 C27 1.370(4) . ?
C26 H26 0.9500 . ?
C27 C28 1.403(4) . ?
C27 H27 0.9500 . ?
C28 C29 1.378(4) . ?
C28 H28 0.9500 . ?
C29 H29 0.9500 . ?
C30 C31 1.387(3) . ?
C30 C35 1.397(3) . ?
C31 C32 1.394(3) . ?
C31 H31 0.9500 . ?
C32 C33 1.385(3) . ?
C32 H32 0.9500 . ?
C33 C34 1.372(3) . ?
C33 H33 0.9500 . ?
C34 C35 1.396(3) . ?
C34 H34 0.9500 . ?
C35 H35 0.9500 . ?
C36 C41 1.384(3) . ?
C36 C37 1.398(3) . ?
C37 C38 1.382(3) . ?
C37 H37 0.9500 . ?
C38 C39 1.385(4) . ?
C38 H38 0.9500 . ?
C39 C40 1.381(4) . ?
C39 H39 0.9500 . ?
C40 C41 1.390(3) . ?
C40 H40 0.9500 . ?
C41 H41 0.9500 . ?
F1 B1 1.343(4) . ?
F2 B1 1.374(3) . ?
F3 B1 1.393(3) . ?
F4 B1 1.360(3) . ?
Cl1A C43A 1.717(5) . ?
Cl2A C43A 1.717(5) . ?
C43A H43A 0.9900 . ?
C43A H43B 0.9900 . ?
Cl1B C43B 1.706(5) . ?
Cl2B C43B 1.699(5) . ?
C43B H43C 0.9900 . ?
C43B H43D 0.9900 . ?

loop_
_geom_torsion_atom_site_label_1
_geom_torsion_atom_site_label_2
_geom_torsion_atom_site_label_3
_geom_torsion_atom_site_label_4
_geom_torsion
_geom_torsion_site_symmetry_1
_geom_torsion_site_symmetry_2
_geom_torsion_site_symmetry_3
_geom_torsion_site_symmetry_4
_geom_torsion_publ_flag
C2 N2 C1 N1 -1.2(2) . . . . ?
C13 N2 C1 N1 -174.41(18) . . . . ?
C2 N2 C1 Ru1 -174.87(14) . . . . ?
C13 N2 C1 Ru1 12.0(3) . . . . ?
C3 N1 C1 N2 1.5(2) . . . . ?
C4 N1 C1 N2 -174.33(19) . . . . ?
C3 N1 C1 Ru1 174.16(16) . . . . ?
C4 N1 C1 Ru1 -1.7(3) . . . . ?
C1 N2 C2 C3 0.5(3) . . . . ?
C13 N2 C2 C3 173.8(2) . . . . ?
N2 C2 C3 N1 0.5(3) . . . . ?
C1 N1 C3 C2 -1.3(3) . . . . ?
C4 N1 C3 C2 174.90(19) . . . . ?
C1 N1 C4 C9 88.1(3) . . . . ?
C3 N1 C4 C9 -87.4(2) . . . . ?
C1 N1 C4 C5 -96.6(2) . . . . ?
C3 N1 C4 C5 87.9(2) . . . . ?
C9 C4 C5 C6 -2.8(3) . . . . ?
N1 C4 C5 C6 -177.89(17) . . . . ?
C9 C4 C5 C10 177.5(2) . . . . ?
N1 C4 C5 C10 2.4(3) . . . . ?
C4 C5 C6 C7 -0.4(3) . . . . ?
C10 C5 C6 C7 179.3(2) . . . . ?
C5 C6 C7 C8 2.2(3) . . . . ?
C5 C6 C7 C11 -178.7(2) . . . . ?
C6 C7 C8 C9 -0.9(3) . . . . ?
C11 C7 C8 C9 -180.0(2) . . . . ?
C5 C4 C9 C8 4.0(3) . . . . ?
N1 C4 C9 C8 179.14(18) . . . . ?
C5 C4 C9 C12 -174.4(2) . . . . ?
N1 C4 C9 C12 0.8(3) . . . . ?
C7 C8 C9 C4 -2.1(3) . . . . ?
C7 C8 C9 C12 176.3(2) . . . . ?
C1 N2 C13 C14 -56.1(3) . . . . ?
C2 N2 C13 C14 131.5(2) . . . . ?
C18 N3 C14 C15 -3.6(3) . . . . ?
Ru1 N3 C14 C15 177.43(16) . . . . ?
C18 N3 C14 C13 175.23(18) . . . . ?
Ru1 N3 C14 C13 -3.7(3) . . . . ?
N2 C13 C14 N3 48.6(3) . . . . ?
N2 C13 C14 C15 -132.5(2) . . . . ?
N3 C14 C15 C16 3.8(4) . . . . ?
C13 C14 C15 C16 -175.0(2) . . . . ?
C14 C15 C16 C17 -1.3(4) . . . . ?
C15 C16 C17 C18 -1.2(4) . . . . ?
C14 N3 C18 C17 1.0(3) . . . . ?
Ru1 N3 C18 C17 -179.90(17) . . . . ?
C14 N3 C18 C19 178.43(19) . . . . ?
Ru1 N3 C18 C19 -2.5(2) . . . . ?
C16 C17 C18 N3 1.3(4) . . . . ?
C16 C17 C18 C19 -175.9(2) . . . . ?
C20 N4 C19 C18 -173.89(17) . . . . ?
Ru1 N4 C19 C18 -38.22(19) . . . . ?
N3 C18 C19 N4 29.9(3) . . . . ?
C17 C18 C19 N4 -152.7(2) . . . . ?
C19 N4 C20 C22 72.4(2) . . . . ?
Ru1 N4 C20 C22 -52.4(2) . . . . ?
C19 N4 C20 C23 -167.76(17) . . . . ?
Ru1 N4 C20 C23 67.38(19) . . . . ?
C19 N4 C20 C21 -50.0(2) . . . . ?
Ru1 N4 C20 C21 -174.87(13) . . . . ?
C36 P1 C24 C29 116.02(19) . . . . ?
C30 P1 C24 C29 11.7(2) . . . . ?
Ru1 P1 C24 C29 -119.94(18) . . . . ?
C36 P1 C24 C25 -70.18(19) . . . . ?
C30 P1 C24 C25 -174.44(17) . . . . ?
Ru1 P1 C24 C25 53.86(19) . . . . ?
C29 C24 C25 C26 0.1(3) . . . . ?
P1 C24 C25 C26 -173.97(19) . . . . ?
C24 C25 C26 C27 1.1(4) . . . . ?
C25 C26 C27 C28 -1.2(5) . . . . ?
C26 C27 C28 C29 0.2(5) . . . . ?
C27 C28 C29 C24 0.9(4) . . . . ?
C25 C24 C29 C28 -1.1(4) . . . . ?
P1 C24 C29 C28 172.8(2) . . . . ?
C36 P1 C30 C31 157.36(18) . . . . ?
C24 P1 C30 C31 -94.82(19) . . . . ?
Ru1 P1 C30 C31 32.7(2) . . . . ?
C36 P1 C30 C35 -27.0(2) . . . . ?
C24 P1 C30 C35 80.8(2) . . . . ?
Ru1 P1 C30 C35 -151.64(16) . . . . ?
C35 C30 C31 C32 -0.4(3) . . . . ?
P1 C30 C31 C32 175.38(18) . . . . ?
C30 C31 C32 C33 1.8(4) . . . . ?
C31 C32 C33 C34 -1.9(4) . . . . ?
C32 C33 C34 C35 0.5(4) . . . . ?
C31 C30 C35 C34 -1.0(3) . . . . ?
P1 C30 C35 C34 -176.74(19) . . . . ?
C33 C34 C35 C30 1.0(4) . . . . ?
C30 P1 C36 C41 -62.21(18) . . . . ?
C24 P1 C36 C41 -167.18(16) . . . . ?
Ru1 P1 C36 C41 67.81(17) . . . . ?
C30 P1 C36 C37 119.80(18) . . . . ?
C24 P1 C36 C37 14.8(2) . . . . ?
Ru1 P1 C36 C37 -110.18(17) . . . . ?
C41 C36 C37 C38 -0.1(3) . . . . ?
P1 C36 C37 C38 177.83(18) . . . . ?
C36 C37 C38 C39 0.0(4) . . . . ?
C37 C38 C39 C40 0.3(4) . . . . ?
C38 C39 C40 C41 -0.4(4) . . . . ?
C37 C36 C41 C40 0.1(3) . . . . ?
P1 C36 C41 C40 -178.04(17) . . . . ?
C39 C40 C41 C36 0.2(3) . . . . ?
